data_7122489
loop_
_publ_author_name
'Pa\'nczyk, Katarzyna'
'\.Zelaszczyk, Dorota'
'Koczurkiewicz, Paulina'
'S\/loczy\'nska, Karolina'
'P\;ekala, El\.zbieta'
'\.Zes\/lawska, Ewa'
'Nitek, Wojciech'
'\.Zmudzki, Pawe\/l'
'Marona, Henryk'
'Waszkielewicz, Anna'

_publ_section_title
;
 Synthesis and anticonvulsant activity of phenoxyacetyl derivatives of
 amines, including aminoalkanols and amino acids.
;
_journal_issue 11
_journal_name_full MedChemComm
_journal_page_first 1933
_journal_page_last 1948
_journal_paper_doi 10.1039/c8md00430g
_journal_volume 9
_journal_year 2018
_chemical_absolute_configuration ad
_chemical_formula_moiety 'C13 H19 N O3'
_chemical_formula_sum 'C13 H19 N O3'
_chemical_formula_weight 237.29
_chemical_name_systematic
;
S-(+)-2-(2,6-dimethylphenoxy)-N-(1-hydroxypropan-2-yl)acetamide
;
_space_group_IT_number 19
_space_group_name_Hall 'P 2ac 2ab'
_space_group_name_H-M_alt 'P 21 21 21'
_symmetry_cell_setting orthorhombic
_symmetry_Int_Tables_number 19
_symmetry_space_group_name_Hall 'P 2ac 2ab'
_symmetry_space_group_name_H-M 'P 21 21 21'
_atom_sites_solution_hydrogens mixed
_audit_creation_date 2018-03-26T17:20:34-00:00
_audit_creation_method 'WinGX routine CIF_UPDATE'
_audit_update_record
;
2018-03-26 deposited with the CCDC.
2018-09-21 downloaded from the CCDC.
;
_cell_angle_alpha 90
_cell_angle_beta 90
_cell_angle_gamma 90
_cell_formula_units_Z 4
_cell_length_a 7.3182(8)
_cell_length_b 20.524(2)
_cell_length_c 8.5965(12)
_cell_measurement_reflns_used 5104
_cell_measurement_temperature 293(2)
_cell_measurement_theta_max 72.3484
_cell_measurement_theta_min 4.3053
_cell_volume 1291.2(3)
_computing_cell_refinement
;
        CrysAlisPro, Agilent Technologies,
        Version 1.171.36.20 (release 27-06-2012 CrysAlis171 .NET)
        (compiled Jul 11 2012,15:38:31)
;
_computing_data_collection
;
        CrysAlisPro, Agilent Technologies,
        Version 1.171.36.20 (release 27-06-2012 CrysAlis171 .NET)
        (compiled Jul 11 2012,15:38:31)
;
_computing_data_reduction
;
        CrysAlisPro, Agilent Technologies,
        Version 1.171.36.20 (release 27-06-2012 CrysAlis171 .NET)
        (compiled Jul 11 2012,15:38:31)
;
_computing_structure_refinement 'SHELXL-2013 (Sheldrick, 2013)'
_diffrn_ambient_temperature 293(2)
_diffrn_detector_area_resol_mean 10.3756
_diffrn_measured_fraction_theta_full 1
_diffrn_measured_fraction_theta_max 0.985
_diffrn_measurement_device_type 'SuperNova, Dual, Cu at zero, Atlas'
_diffrn_measurement_method '\w scans'
_diffrn_orient_matrix_UB_11 0.060916
_diffrn_orient_matrix_UB_12 -0.1191942
_diffrn_orient_matrix_UB_13 0.0517419
_diffrn_orient_matrix_UB_21 0.1132858
_diffrn_orient_matrix_UB_22 -0.0863284
_diffrn_orient_matrix_UB_23 -0.0517324
_diffrn_orient_matrix_UB_31 0.1662466
_diffrn_orient_matrix_UB_32 0.1025826
_diffrn_orient_matrix_UB_33 0.0166478
_diffrn_radiation_monochromator mirror
_diffrn_radiation_type CuK\a
_diffrn_radiation_wavelength 1.5418
_diffrn_reflns_av_R_equivalents 0.0741
_diffrn_reflns_av_unetI/netI 0.0614
_diffrn_reflns_Laue_measured_fraction_full 1
_diffrn_reflns_Laue_measured_fraction_max 0.985
_diffrn_reflns_limit_h_max 8
_diffrn_reflns_limit_h_min -8
_diffrn_reflns_limit_k_max 25
_diffrn_reflns_limit_k_min -25
_diffrn_reflns_limit_l_max 10
_diffrn_reflns_limit_l_min -10
_diffrn_reflns_number 18683
_diffrn_reflns_point_group_measured_fraction_full 1
_diffrn_reflns_point_group_measured_fraction_max 0.981
_diffrn_reflns_theta_full 67.68
_diffrn_reflns_theta_max 72.531
_diffrn_reflns_theta_min 4.308
_exptl_absorpt_coefficient_mu 0.702
_exptl_absorpt_correction_T_max 1
_exptl_absorpt_correction_T_min 0.59531
_exptl_absorpt_correction_type multi-scan
_exptl_absorpt_process_details
;
        CrysAlisPro, Agilent Technologies,
        Version 1.171.36.20 (release 27-06-2012 CrysAlis171 .NET)
        (compiled Jul 11 2012,15:38:31)
        Empirical absorption correction using spherical harmonics,
 implemented in SCALE3 ABSPACK scaling algorithm.
;
_exptl_crystal_density_diffrn 1.221
_exptl_crystal_description prism
_exptl_crystal_F_000 512
_exptl_crystal_size_max 0.338
_exptl_crystal_size_mid 0.215
_exptl_crystal_size_min 0.101
_refine_diff_density_max 0.543
_refine_diff_density_min -0.365
_refine_diff_density_rms 0.081
_refine_ls_abs_structure_details
;
 Flack x determined using 849 quotients [(I+)-(I-)]/[(I+)+(I-)]
 (Parsons and Flack (2004), Acta Cryst. A60, s61).
;
_refine_ls_abs_structure_Flack 0.12(18)
_refine_ls_extinction_coef 0.0066(19)
_refine_ls_extinction_expression Fc^*^=kFc[1+0.001xFc^2^\l^3^/sin(2\q)]^-1/4^
_refine_ls_extinction_method SHELXL
_refine_ls_goodness_of_fit_ref 1.076
_refine_ls_hydrogen_treatment mixed
_refine_ls_matrix_type full
_refine_ls_number_parameters 163
_refine_ls_number_reflns 2497
_refine_ls_number_restraints 0
_refine_ls_restrained_S_all 1.076
_refine_ls_R_factor_all 0.0998
_refine_ls_R_factor_gt 0.0913
_refine_ls_shift/su_max 0
_refine_ls_shift/su_mean 0
_refine_ls_structure_factor_coef Fsqd
_refine_ls_weighting_details 'w=1/[\s^2^(Fo^2^)+(0.1039P)^2^+1.9885P] where P=(Fo^2^+2Fc^2^)/3'
_refine_ls_weighting_scheme calc
_refine_ls_wR_factor_gt 0.2315
_refine_ls_wR_factor_ref 0.2408
_reflns_number_gt 2237
_reflns_number_total 2497
_reflns_threshold_expression 'I > 2\s(I)'
_cod_data_source_file c8md00430g2.cif
_cod_data_source_block aw_4
_cod_depositor_comments 'Adding full bibliography for 7122487--7122489.cif.'
_cod_database_code 7122489
_shelxl_version_number 2013-4

loop_
_symmetry_equiv_pos_as_xyz
'x, y, z'
'-x+1/2, -y, z+1/2'
'x+1/2, -y+1/2, -z'
'-x, y+1/2, -z+1/2'

loop_
_atom_site_label
_atom_site_type_symbol
_atom_site_fract_x
_atom_site_fract_y
_atom_site_fract_z
_atom_site_U_iso_or_equiv
_atom_site_adp_type
_atom_site_occupancy
_atom_site_calc_flag
C1 C 1.0452(8) 0.9803(3) 0.0977(8) 0.0522(16) Uani 1 d
H1A H 1.0081 0.9597 0.0012 0.063 Uiso 1 calc
H1B H 1.1208 1.0176 0.0723 0.063 Uiso 1 calc
C2 C 0.8776(8) 1.0027(3) 0.1862(7) 0.0427(13) Uani 1 d
H2 H 0.7953 1.0251 0.1138 0.051 Uiso 1 calc
C3 C 0.9220(11) 1.0486(3) 0.3198(9) 0.0630(19) Uani 1 d
H3A H 0.9818 1.0868 0.28 0.094 Uiso 1 calc
H3B H 1.0011 1.027 0.3924 0.094 Uiso 1 calc
H3C H 0.811 1.0611 0.3714 0.094 Uiso 1 calc
C4 C 0.6100(8) 0.9351(3) 0.2537(8) 0.0442(14) Uani 1 d
C5 C 0.5456(8) 0.8696(3) 0.3106(11) 0.0573(19) Uani 1 d
H5A H 0.4717 0.8751 0.4034 0.069 Uiso 1 calc
H5B H 0.4709 0.849 0.2315 0.069 Uiso 1 calc
C6 C 0.6673(7) 0.7629(3) 0.3362(6) 0.0367(12) Uani 1 d
C7 C 0.6409(7) 0.7309(3) 0.4748(7) 0.0477(15) Uani 1 d
C8 C 0.6142(9) 0.6588(5) 0.4539(14) 0.098(4) Uani 1 d
H8 H 0.5947 0.6308 0.5374 0.118 Uiso 1 calc
C9 C 0.6212(10) 0.6355(3) 0.2909(11) 0.0607(19) Uani 1 d
H9 H 0.6025 0.5913 0.2725 0.073 Uiso 1 calc
C10 C 0.6512(11) 0.6722(5) 0.1747(14) 0.085(3) Uani 1 d
H10 H 0.657 0.6544 0.0754 0.102 Uiso 1 calc
C11 C 0.6738(9) 0.7341(5) 0.1933(9) 0.069(2) Uani 1 d
C12 C 0.7140(14) 0.7762(9) 0.0496(9) 0.134(6) Uani 1 d
H12A H 0.7275 0.8208 0.0806 0.2 Uiso 1 calc
H12B H 0.6148 0.7725 -0.0229 0.2 Uiso 1 calc
H12C H 0.8249 0.7615 0.0013 0.2 Uiso 1 calc
C13 C 0.6403(11) 0.7642(7) 0.6241(9) 0.107(4) Uani 1 d
H13A H 0.6198 0.7332 0.7058 0.161 Uiso 1 calc
H13B H 0.5448 0.7963 0.6252 0.161 Uiso 1 calc
H13C H 0.7561 0.7853 0.6398 0.161 Uiso 1 calc
N1 N 0.7866(7) 0.9445(2) 0.2445(7) 0.0521(14) Uani 1 d
O1 O 1.1471(6) 0.9356(3) 0.1885(8) 0.0664(15) Uani 1 d
O2 O 0.4943(5) 0.97661(18) 0.2173(5) 0.0475(11) Uani 1 d
O3 O 0.6997(6) 0.8296(2) 0.3448(7) 0.0652(15) Uani 1 d
H1N H 0.861(11) 0.909(4) 0.256(9) 0.07(2) Uiso 1 d
H1O H 1.248(16) 0.950(5) 0.213(15) 0.11(4) Uiso 1 d

loop_
_atom_site_aniso_label
_atom_site_aniso_U_11
_atom_site_aniso_U_22
_atom_site_aniso_U_33
_atom_site_aniso_U_23
_atom_site_aniso_U_13
_atom_site_aniso_U_12
C1 0.039(3) 0.060(4) 0.058(4) 0.022(3) -0.008(3) -0.003(3)
C2 0.040(3) 0.036(3) 0.052(3) 0.010(3) -0.009(3) -0.007(2)
C3 0.069(5) 0.065(4) 0.055(4) -0.001(3) 0.002(4) -0.018(4)
C4 0.036(3) 0.038(3) 0.059(4) 0.007(3) -0.007(3) -0.002(2)
C5 0.032(3) 0.036(3) 0.104(6) 0.020(3) -0.009(3) 0.001(2)
C6 0.027(2) 0.041(3) 0.043(3) -0.002(2) -0.004(2) 0.001(2)
C7 0.025(3) 0.066(4) 0.052(3) 0.018(3) -0.002(2) -0.004(3)
C8 0.023(3) 0.118(8) 0.154(10) 0.092(8) -0.007(4) 0.010(4)
C9 0.046(4) 0.048(3) 0.087(6) -0.014(4) -0.009(4) 0.000(3)
C10 0.049(4) 0.088(6) 0.117(8) -0.032(6) -0.017(5) 0.004(4)
C11 0.039(3) 0.111(6) 0.058(4) -0.035(4) -0.013(3) 0.015(4)
C12 0.064(5) 0.297(18) 0.040(4) 0.000(7) 0.013(4) 0.030(9)
C13 0.040(4) 0.237(14) 0.045(4) -0.020(6) 0.002(3) 0.002(6)
N1 0.037(3) 0.039(2) 0.080(4) 0.020(3) -0.007(3) -0.005(2)
O1 0.037(2) 0.061(3) 0.101(4) 0.035(3) -0.008(3) -0.003(2)
O2 0.036(2) 0.0403(19) 0.066(3) 0.0071(18) -0.0051(19) 0.0034(16)
O3 0.034(2) 0.041(2) 0.121(4) 0.020(3) -0.013(3) -0.0016(18)

loop_
_atom_type_symbol
_atom_type_description
_atom_type_scat_dispersion_real
_atom_type_scat_dispersion_imag
_atom_type_scat_source
C C 0.0181 0.0091 'International Tables Vol C Tables 4.2.6.8 and 6.1.1.4'
H H 0 0 'International Tables Vol C Tables 4.2.6.8 and 6.1.1.4'
N N 0.0311 0.018 'International Tables Vol C Tables 4.2.6.8 and 6.1.1.4'
O O 0.0492 0.0322 'International Tables Vol C Tables 4.2.6.8 and 6.1.1.4'

loop_
_geom_angle_atom_site_label_1
_geom_angle_atom_site_label_2
_geom_angle_atom_site_label_3
_geom_angle
O1 C1 C2 110.3(5)
N1 C2 C1 107.1(5)
N1 C2 C3 110.3(5)
C1 C2 C3 113.2(5)
O2 C4 N1 123.8(5)
O2 C4 C5 118.7(5)
N1 C4 C5 117.5(5)
O3 C5 C4 109.5(5)
C11 C6 C7 125.4(6)
C11 C6 O3 117.9(6)
C7 C6 O3 116.6(6)
C6 C7 C13 122.7(8)
C6 C7 C8 112.6(7)
C13 C7 C8 124.7(8)
C9 C8 C7 115.3(7)
C10 C9 C8 123.8(8)
C9 C10 C11 120.6(10)
C10 C11 C6 122.2(9)
C10 C11 C12 118.6(9)
C6 C11 C12 119.2(8)
C4 N1 C2 126.4(5)
C6 O3 C5 114.9(4)

loop_
_geom_bond_atom_site_label_1
_geom_bond_atom_site_label_2
_geom_bond_distance
C1 O1 1.417(7)
C1 C2 1.515(9)
C2 N1 1.457(7)
C2 C3 1.521(9)
C4 O2 1.242(7)
C4 N1 1.309(8)
C4 C5 1.505(8)
C5 O3 1.426(7)
C6 C11 1.364(9)
C6 C7 1.374(8)
C6 O3 1.391(7)
C7 C13 1.455(11)
C7 C8 1.502(13)
C8 C9 1.482(15)
C9 C10 1.271(13)
C10 C11 1.291(13)
C11 C12 1.536(15)

loop_
_geom_hbond_atom_site_label_D
_geom_hbond_atom_site_label_H
_geom_hbond_atom_site_label_A
_geom_hbond_distance_DH
_geom_hbond_distance_HA
_geom_hbond_distance_DA
_geom_hbond_angle_DHA
_geom_hbond_site_symmetry_A
N1 H1N O1 0.91(8) 2.24(8) 2.688(7) 110(6) .
O1 H1O O2 0.82(12) 1.89(11) 2.688(6) 166(13) 1_655
C9 H9 O2 0.93 2.46 3.369(8) 165.7 4_645
N1 H1N O3 0.91(8) 2.16(8) 2.591(6) 108(6) .
